data_4074206
loop_
_publ_author_name
'Tajima, Tomoyuki'
'Takeda, Nobuhiro'
'Sasamori, Takahiro'
'Tokitoh, Norihiro'

_publ_section_title
;
 A Kinetically Stabilized Stannanetellone, a Tin&#x2212;Tellurium
 Double-Bonded Compound
;
_journal_issue 15
_journal_name_full Organometallics
_journal_page_first 3552
_journal_paper_doi 10.1021/om0604627
_journal_volume 25
_journal_year 2006
_chemical_formula_moiety 'C60 H104 Si7 Sn Te, 1(C6 H14)'
_chemical_formula_sum 'C66 H118 Si7 Sn Te'
_chemical_formula_weight 1354.55
_chemical_name_common stannanetellone
_chemical_name_systematic
; 
 ? 
;
_space_group_IT_number 14
_symmetry_cell_setting monoclinic
_symmetry_Int_Tables_number 14
_symmetry_space_group_name_Hall '-P 2ybc'
_symmetry_space_group_name_H-M 'P 1 21/c 1'
_atom_sites_solution_hydrogens geom
_atom_sites_solution_primary direct
_atom_sites_solution_secondary difmap
_audit_creation_method SHELXL-97
_cell_angle_alpha 90.00
_cell_angle_beta 90.492(3)
_cell_angle_gamma 90.00
_cell_formula_units_Z 4
_cell_length_a 13.871(4)
_cell_length_b 22.050(6)
_cell_length_c 23.776(6)
_cell_measurement_temperature 103(2)
_cell_volume 7272(3)
_computing_cell_refinement CrystalClear
_computing_data_collection CrystalClear
_computing_data_reduction 'SHELXL-97 (Sheldrick, 1997)'
_computing_structure_refinement 'SHELXL-97 (Sheldrick, 1997)'
_computing_structure_solution 'DIRDIF 99'
_diffrn_ambient_temperature 103(2)
_diffrn_measured_fraction_theta_full 0.999
_diffrn_measured_fraction_theta_max 0.999
_diffrn_measurement_device_type 'Rigaku Saturn'
_diffrn_measurement_method \w
_diffrn_radiation_monochromator graphite
_diffrn_radiation_source 'fine-focus sealed tube'
_diffrn_radiation_type MoK\a
_diffrn_radiation_wavelength 0.71070
_diffrn_reflns_av_R_equivalents 0.0305
_diffrn_reflns_av_sigmaI/netI 0.0247
_diffrn_reflns_limit_h_max 16
_diffrn_reflns_limit_h_min -16
_diffrn_reflns_limit_k_max 26
_diffrn_reflns_limit_k_min -26
_diffrn_reflns_limit_l_max 26
_diffrn_reflns_limit_l_min -28
_diffrn_reflns_number 59580
_diffrn_reflns_theta_full 25.00
_diffrn_reflns_theta_max 25.00
_diffrn_reflns_theta_min 1.47
_exptl_absorpt_coefficient_mu 0.895
_exptl_absorpt_correction_T_max 0.7750
_exptl_absorpt_correction_T_min 0.7160
_exptl_absorpt_correction_type multi-scan
_exptl_absorpt_process_details 'Jacobson, R. (1998) Private communication'
_exptl_crystal_colour green
_exptl_crystal_density_diffrn 1.237
_exptl_crystal_density_method 'not measured'
_exptl_crystal_description prism
_exptl_crystal_F_000 2856
_exptl_crystal_size_max 0.40
_exptl_crystal_size_mid 0.30
_exptl_crystal_size_min 0.30
_refine_diff_density_max 1.718
_refine_diff_density_min -0.996
_refine_diff_density_rms 0.175
_refine_ls_extinction_method none
_refine_ls_goodness_of_fit_ref 1.244
_refine_ls_hydrogen_treatment constr
_refine_ls_matrix_type full
_refine_ls_number_parameters 742
_refine_ls_number_reflns 12793
_refine_ls_number_restraints 9
_refine_ls_restrained_S_all 1.247
_refine_ls_R_factor_all 0.0438
_refine_ls_R_factor_gt 0.0362
_refine_ls_shift/su_max 0.002
_refine_ls_shift/su_mean 0.000
_refine_ls_structure_factor_coef Fsqd
_refine_ls_weighting_details 'calc w=1/[\s^2^(Fo^2^)+(0.0598P)^2^+6.4480P] where P=(Fo^2^+2Fc^2^)/3'
_refine_ls_weighting_scheme calc
_refine_ls_wR_factor_gt 0.0963
_refine_ls_wR_factor_ref 0.1142
_reflns_number_gt 11607
_reflns_number_total 12793
_reflns_threshold_expression >2sigma(I)
_cod_data_source_file om0604627si20060526_072237.cif
_cod_data_source_block BbtTitpSn=Te
_cod_original_sg_symbol_H-M P21/c
_cod_database_code 4074206

loop_
_symmetry_equiv_pos_as_xyz
'x, y, z'
'-x, y+1/2, -z+1/2'
'-x, -y, -z'
'x, -y-1/2, z-1/2'

loop_
_atom_site_label
_atom_site_type_symbol
_atom_site_fract_x
_atom_site_fract_y
_atom_site_fract_z
_atom_site_U_iso_or_equiv
_atom_site_adp_type
_atom_site_occupancy
_atom_site_symmetry_multiplicity
_atom_site_calc_flag
_atom_site_refinement_flags
_atom_site_disorder_assembly
_atom_site_disorder_group
Sn1 Sn 0.600072(15) 0.217565(9) 0.866494(9) 0.01390(8) Uani 1 1 d . . .
Te1 Te 0.58269(2) 0.319050(11) 0.814182(11) 0.03064(9) Uani 1 1 d . . .
C1 C 0.6964(2) 0.14281(13) 0.84568(13) 0.0128(6) Uani 1 1 d . . .
C2 C 0.7275(2) 0.10027(14) 0.88678(13) 0.0122(6) Uani 1 1 d . . .
C3 C 0.7694(2) 0.04547(14) 0.86935(13) 0.0137(6) Uani 1 1 d . . .
H1 H 0.7890 0.0172 0.8974 0.016 Uiso 1 1 calc R . .
C4 C 0.7836(2) 0.03031(14) 0.81286(13) 0.0132(6) Uani 1 1 d . . .
C5 C 0.7614(2) 0.07648(14) 0.77361(13) 0.0142(6) Uani 1 1 d . . .
H2 H 0.7745 0.0692 0.7351 0.017 Uiso 1 1 calc R . .
C6 C 0.7210(2) 0.13233(15) 0.78835(13) 0.0154(7) Uani 1 1 d . . .
C7 C 0.7254(2) 0.11461(14) 0.94954(13) 0.0133(6) Uani 1 1 d . . .
H3 H 0.6814 0.1504 0.9522 0.016 Uiso 1 1 calc R . .
C8 C 0.8200(2) -0.03295(14) 0.79344(13) 0.0147(6) Uani 1 1 d . . .
C9 C 0.7092(2) 0.18119(14) 0.74334(13) 0.0155(7) Uani 1 1 d . . .
H4 H 0.6863 0.2167 0.7656 0.019 Uiso 1 1 calc R . .
C10 C 0.4929(2) 0.20679(14) 0.93257(13) 0.0145(6) Uani 1 1 d . . .
C11 C 0.4167(2) 0.16448(14) 0.92927(14) 0.0160(7) Uani 1 1 d . . .
C12 C 0.3497(2) 0.16219(16) 0.97297(15) 0.0203(7) Uani 1 1 d . . .
H5 H 0.2993 0.1331 0.9715 0.024 Uiso 1 1 calc R . .
C13 C 0.3557(3) 0.20160(16) 1.01839(15) 0.0218(7) Uani 1 1 d . . .
H6 H 0.3113 0.1985 1.0484 0.026 Uiso 1 1 calc R . .
C14 C 0.4272(2) 0.24562(15) 1.01958(14) 0.0201(7) Uani 1 1 d . . .
H7 H 0.4297 0.2738 1.0498 0.024 Uiso 1 1 calc R . .
C15 C 0.4953(2) 0.24903(14) 0.97707(14) 0.0161(7) Uani 1 1 d . . .
Si1 Si 0.84890(6) 0.14607(4) 0.97046(4) 0.01603(19) Uani 1 1 d . . .
Si2 Si 0.67486(6) 0.05810(4) 1.00329(4) 0.01491(18) Uani 1 1 d . . .
Si3 Si 0.90838(7) -0.02470(4) 0.73150(4) 0.0194(2) Uani 1 1 d . . .
Si4 Si 0.70645(7) -0.07745(4) 0.76936(4) 0.0183(2) Uani 1 1 d . . .
Si5 Si 0.88706(7) -0.08037(4) 0.84970(4) 0.0179(2) Uani 1 1 d . . .
Si6 Si 0.60819(7) 0.17067(4) 0.68982(4) 0.0220(2) Uani 1 1 d . . .
Si7 Si 0.82793(7) 0.21006(4) 0.71374(4) 0.0196(2) Uani 1 1 d . . .
C16 C 0.8839(3) 0.20740(16) 0.92057(15) 0.0240(8) Uani 1 1 d . . .
H8 H 0.9416 0.2281 0.9348 0.036 Uiso 1 1 calc R . .
H9 H 0.8310 0.2366 0.9170 0.036 Uiso 1 1 calc R . .
H10 H 0.8974 0.1897 0.8837 0.036 Uiso 1 1 calc R . .
C17 C 0.8480(3) 0.17889(16) 1.04323(15) 0.0235(8) Uani 1 1 d . . .
H11 H 0.9132 0.1922 1.0536 0.035 Uiso 1 1 calc R . .
H12 H 0.8264 0.1480 1.0699 0.035 Uiso 1 1 calc R . .
H13 H 0.8039 0.2136 1.0443 0.035 Uiso 1 1 calc R . .
C18 C 0.9448(2) 0.08660(17) 0.96668(16) 0.0235(8) Uani 1 1 d . . .
H14 H 0.9490 0.0714 0.9280 0.035 Uiso 1 1 calc R . .
H15 H 0.9287 0.0531 0.9920 0.035 Uiso 1 1 calc R . .
H16 H 1.0069 0.1042 0.9780 0.035 Uiso 1 1 calc R . .
C19 C 0.5961(3) 0.10413(16) 1.05031(15) 0.0222(7) Uani 1 1 d . . .
H17 H 0.5422 0.1209 1.0284 0.033 Uiso 1 1 calc R . .
H18 H 0.6337 0.1373 1.0668 0.033 Uiso 1 1 calc R . .
H19 H 0.5710 0.0783 1.0804 0.033 Uiso 1 1 calc R . .
C20 C 0.6085(2) -0.00560(15) 0.96873(15) 0.0211(7) Uani 1 1 d . . .
H20 H 0.6005 -0.0388 0.9957 0.032 Uiso 1 1 calc R . .
H21 H 0.6452 -0.0200 0.9363 0.032 Uiso 1 1 calc R . .
H22 H 0.5450 0.0086 0.9561 0.032 Uiso 1 1 calc R . .
C21 C 0.7652(3) 0.01963(16) 1.05020(15) 0.0236(8) Uani 1 1 d . . .
H23 H 0.7314 -0.0056 1.0777 0.035 Uiso 1 1 calc R . .
H24 H 0.8038 0.0503 1.0700 0.035 Uiso 1 1 calc R . .
H25 H 0.8075 -0.0060 1.0275 0.035 Uiso 1 1 calc R . .
C22 C 0.9928(3) 0.04037(17) 0.74474(17) 0.0283(8) Uani 1 1 d . . .
H26 H 1.0146 0.0395 0.7840 0.042 Uiso 1 1 calc R . .
H27 H 0.9592 0.0787 0.7372 0.042 Uiso 1 1 calc R . .
H28 H 1.0485 0.0369 0.7199 0.042 Uiso 1 1 calc R . .
C23 C 0.8519(3) -0.01200(18) 0.66005(14) 0.0270(8) Uani 1 1 d . . .
H29 H 0.9027 -0.0066 0.6321 0.041 Uiso 1 1 calc R . .
H30 H 0.8114 0.0244 0.6611 0.041 Uiso 1 1 calc R . .
H31 H 0.8123 -0.0472 0.6498 0.041 Uiso 1 1 calc R . .
C24 C 0.9859(3) -0.09283(18) 0.71830(16) 0.0286(8) Uani 1 1 d . . .
H32 H 1.0278 -0.0849 0.6861 0.043 Uiso 1 1 calc R . .
H33 H 0.9449 -0.1280 0.7101 0.043 Uiso 1 1 calc R . .
H34 H 1.0256 -0.1012 0.7517 0.043 Uiso 1 1 calc R . .
C25 C 0.6229(2) -0.02889(16) 0.72695(15) 0.0225(7) Uani 1 1 d . . .
H35 H 0.6543 -0.0172 0.6918 0.034 Uiso 1 1 calc R . .
H36 H 0.6068 0.0076 0.7484 0.034 Uiso 1 1 calc R . .
H37 H 0.5638 -0.0516 0.7184 0.034 Uiso 1 1 calc R . .
C26 C 0.6358(3) -0.10797(17) 0.83028(17) 0.0275(8) Uani 1 1 d . . .
H38 H 0.6247 -0.0754 0.8575 0.041 Uiso 1 1 calc R . .
H39 H 0.6722 -0.1408 0.8484 0.041 Uiso 1 1 calc R . .
H40 H 0.5738 -0.1236 0.8167 0.041 Uiso 1 1 calc R . .
C27 C 0.7332(3) -0.14459(18) 0.72378(18) 0.0325(9) Uani 1 1 d . . .
H41 H 0.6728 -0.1650 0.7135 0.049 Uiso 1 1 calc R . .
H42 H 0.7750 -0.1729 0.7444 0.049 Uiso 1 1 calc R . .
H43 H 0.7658 -0.1310 0.6896 0.049 Uiso 1 1 calc R . .
C28 C 0.8975(3) -0.16290(16) 0.83017(16) 0.0272(8) Uani 1 1 d . . .
H44 H 0.9184 -0.1664 0.7910 0.041 Uiso 1 1 calc R . .
H45 H 0.8347 -0.1827 0.8344 0.041 Uiso 1 1 calc R . .
H46 H 0.9450 -0.1826 0.8549 0.041 Uiso 1 1 calc R . .
C29 C 0.8337(3) -0.08721(16) 0.92210(15) 0.0240(8) Uani 1 1 d . . .
H47 H 0.8569 -0.1245 0.9400 0.036 Uiso 1 1 calc R . .
H48 H 0.7632 -0.0884 0.9190 0.036 Uiso 1 1 calc R . .
H49 H 0.8532 -0.0522 0.9449 0.036 Uiso 1 1 calc R . .
C30 C 1.0111(3) -0.05048(18) 0.86386(16) 0.0269(8) Uani 1 1 d . . .
H50 H 1.0403 -0.0729 0.8953 0.040 Uiso 1 1 calc R . .
H51 H 1.0073 -0.0073 0.8735 0.040 Uiso 1 1 calc R . .
H52 H 1.0507 -0.0556 0.8302 0.040 Uiso 1 1 calc R . .
C31 C 0.4937(3) 0.1544(2) 0.72813(18) 0.0360(10) Uani 1 1 d . . .
H53 H 0.4742 0.1904 0.7494 0.054 Uiso 1 1 calc R . .
H54 H 0.5040 0.1205 0.7541 0.054 Uiso 1 1 calc R . .
H55 H 0.4429 0.1438 0.7010 0.054 Uiso 1 1 calc R . .
C32 C 0.6288(3) 0.10894(18) 0.63703(16) 0.0318(9) Uani 1 1 d . . .
H56 H 0.6417 0.0707 0.6567 0.048 Uiso 1 1 calc R . .
H57 H 0.6842 0.1194 0.6137 0.048 Uiso 1 1 calc R . .
H58 H 0.5713 0.1044 0.6131 0.048 Uiso 1 1 calc R . .
C33 C 0.5918(3) 0.24314(19) 0.64959(18) 0.0385(10) Uani 1 1 d . . .
H59 H 0.5293 0.2425 0.6300 0.058 Uiso 1 1 calc R . .
H60 H 0.6436 0.2473 0.6221 0.058 Uiso 1 1 calc R . .
H61 H 0.5938 0.2775 0.6757 0.058 Uiso 1 1 calc R . .
C34 C 0.8150(3) 0.29256(18) 0.69697(18) 0.0353(9) Uani 1 1 d . . .
H62 H 0.7934 0.3144 0.7305 0.053 Uiso 1 1 calc R . .
H63 H 0.7674 0.2977 0.6666 0.053 Uiso 1 1 calc R . .
H64 H 0.8773 0.3088 0.6850 0.053 Uiso 1 1 calc R . .
C35 C 0.8670(3) 0.17015(19) 0.64801(16) 0.0315(9) Uani 1 1 d . . .
H65 H 0.9295 0.1861 0.6362 0.047 Uiso 1 1 calc R . .
H66 H 0.8191 0.1770 0.6181 0.047 Uiso 1 1 calc R . .
H67 H 0.8726 0.1266 0.6554 0.047 Uiso 1 1 calc R . .
C36 C 0.9270(3) 0.2054(2) 0.76733(17) 0.0356(10) Uani 1 1 d . . .
H68 H 0.9890 0.2131 0.7492 0.053 Uiso 1 1 calc R . .
H69 H 0.9276 0.1648 0.7842 0.053 Uiso 1 1 calc R . .
H70 H 0.9164 0.2358 0.7967 0.053 Uiso 1 1 calc R . .
C37 C 0.4018(2) 0.12124(14) 0.88143(14) 0.0167(7) Uani 1 1 d . . .
C38 C 0.3162(2) 0.12040(15) 0.84930(14) 0.0174(7) Uani 1 1 d . . .
C39 C 0.3038(2) 0.07444(15) 0.80988(14) 0.0187(7) Uani 1 1 d . . .
H71 H 0.2463 0.0741 0.7879 0.022 Uiso 1 1 calc R . .
C40 C 0.3714(2) 0.02888(15) 0.80090(14) 0.0189(7) Uani 1 1 d . . .
C41 C 0.4565(2) 0.03135(15) 0.83245(15) 0.0205(7) Uani 1 1 d . . .
H72 H 0.5046 0.0012 0.8272 0.025 Uiso 1 1 calc R . .
C42 C 0.4718(2) 0.07717(15) 0.87133(14) 0.0185(7) Uani 1 1 d . . .
H73 H 0.5311 0.0786 0.8916 0.022 Uiso 1 1 calc R . .
C43 C 0.5672(2) 0.29953(15) 0.97772(13) 0.0180(7) Uani 1 1 d . . .
C44 C 0.5399(2) 0.36062(15) 0.97103(14) 0.0198(7) Uani 1 1 d . . .
C45 C 0.6125(3) 0.40372(16) 0.96637(15) 0.0237(8) Uani 1 1 d . . .
H74 H 0.5945 0.4449 0.9609 0.028 Uiso 1 1 calc R . .
C46 C 0.7101(3) 0.38987(16) 0.96924(15) 0.0244(8) Uani 1 1 d . . .
C47 C 0.7361(3) 0.32970(17) 0.97889(16) 0.0255(8) Uani 1 1 d . . .
H75 H 0.8021 0.3190 0.9829 0.031 Uiso 1 1 calc R . .
C48 C 0.6653(2) 0.28552(15) 0.98259(15) 0.0200(7) Uani 1 1 d . . .
H76 H 0.6839 0.2446 0.9886 0.024 Uiso 1 1 calc R . .
C49 C 0.2367(2) 0.16784(15) 0.85544(15) 0.0212(7) Uani 1 1 d . . .
H77 H 0.2601 0.1997 0.8822 0.025 Uiso 1 1 calc R . .
C50 C 0.2143(3) 0.19828(18) 0.79908(18) 0.0323(9) Uani 1 1 d . . .
H78 H 0.2740 0.2142 0.7830 0.048 Uiso 1 1 calc R . .
H79 H 0.1688 0.2316 0.8048 0.048 Uiso 1 1 calc R . .
H80 H 0.1858 0.1685 0.7732 0.048 Uiso 1 1 calc R . .
C51 C 0.1448(3) 0.13974(18) 0.87960(18) 0.0300(9) Uani 1 1 d . . .
H81 H 0.1223 0.1071 0.8548 0.045 Uiso 1 1 calc R . .
H82 H 0.0947 0.1709 0.8823 0.045 Uiso 1 1 calc R . .
H83 H 0.1587 0.1233 0.9171 0.045 Uiso 1 1 calc R . .
C52 C 0.3533(3) -0.02092(16) 0.75829(16) 0.0251(8) Uani 1 1 d . . .
H84 H 0.4052 -0.0520 0.7632 0.030 Uiso 1 1 calc R . .
C53 C 0.2568(3) -0.05239(19) 0.7677(2) 0.0450(12) Uani 1 1 d . . .
H85 H 0.2574 -0.0721 0.8047 0.068 Uiso 1 1 calc R . .
H86 H 0.2463 -0.0829 0.7384 0.068 Uiso 1 1 calc R . .
H87 H 0.2048 -0.0223 0.7662 0.068 Uiso 1 1 calc R . .
C54 C 0.3589(3) 0.00282(19) 0.69812(17) 0.0370(10) Uani 1 1 d . . .
H88 H 0.3089 0.0336 0.6921 0.055 Uiso 1 1 calc R . .
H89 H 0.3490 -0.0308 0.6717 0.055 Uiso 1 1 calc R . .
H90 H 0.4225 0.0209 0.6920 0.055 Uiso 1 1 calc R . .
C55 C 0.4348(3) 0.38076(16) 0.96879(16) 0.0238(8) Uani 1 1 d . . .
H91 H 0.3940 0.3437 0.9641 0.029 Uiso 1 1 calc R . .
C56 C 0.4125(3) 0.42312(19) 0.91962(18) 0.0363(10) Uani 1 1 d . . .
H92 H 0.4480 0.4612 0.9246 0.054 Uiso 1 1 calc R . .
H93 H 0.3431 0.4315 0.9183 0.054 Uiso 1 1 calc R . .
H94 H 0.4320 0.4038 0.8844 0.054 Uiso 1 1 calc R . .
C57 C 0.4074(3) 0.41067(18) 1.02444(18) 0.0323(9) Uani 1 1 d . . .
H95 H 0.4167 0.3817 1.0553 0.048 Uiso 1 1 calc R . .
H96 H 0.3396 0.4232 1.0228 0.048 Uiso 1 1 calc R . .
H97 H 0.4482 0.4463 1.0309 0.048 Uiso 1 1 calc R . .
C58 C 0.7856(3) 0.43920(18) 0.96185(18) 0.0321(9) Uani 1 1 d . . .
H98 H 0.7505 0.4776 0.9527 0.039 Uiso 1 1 calc R . .
C59 C 0.8518(3) 0.4256(2) 0.91291(19) 0.0424(11) Uani 1 1 d . . .
H99 H 0.8938 0.4606 0.9062 0.064 Uiso 1 1 calc R . .
H100 H 0.8130 0.4175 0.8791 0.064 Uiso 1 1 calc R . .
H101 H 0.8913 0.3900 0.9218 0.064 Uiso 1 1 calc R . .
C60 C 0.8412(4) 0.4500(3) 1.0153(2) 0.0622(16) Uani 1 1 d . . .
H102 H 0.8783 0.4135 1.0249 0.093 Uiso 1 1 calc R . .
H103 H 0.7963 0.4591 1.0458 0.093 Uiso 1 1 calc R . .
H104 H 0.8852 0.4842 1.0102 0.093 Uiso 1 1 calc R . .
C61 C 0.1383(6) 0.1802(3) 0.4236(3) 0.083(2) Uani 1 1 d D . .
H105 H 0.1148 0.1590 0.3899 0.124 Uiso 0.652(9) 1 calc PR A 1
H106 H 0.2079 0.1869 0.4206 0.124 Uiso 0.652(9) 1 calc PR A 1
H107 H 0.1053 0.2193 0.4269 0.124 Uiso 0.652(9) 1 calc PR A 1
H108 H 0.1087 0.2047 0.3937 0.124 Uiso 0.348(9) 1 calc PR A 2
H109 H 0.1181 0.1378 0.4193 0.124 Uiso 0.348(9) 1 calc PR A 2
H110 H 0.2086 0.1828 0.4210 0.124 Uiso 0.348(9) 1 calc PR A 2
C62 C 0.1177(8) 0.1416(5) 0.4757(3) 0.091(4) Uani 0.652(9) 1 d PD A 1
H111 H 0.0474 0.1343 0.4778 0.109 Uiso 0.652(9) 1 calc PR A 1
H112 H 0.1496 0.1017 0.4713 0.109 Uiso 0.652(9) 1 calc PR A 1
C63 C 0.1507(5) 0.1692(3) 0.5285(3) 0.0744(18) Uani 1 1 d D . .
H113 H 0.1168 0.2083 0.5337 0.089 Uiso 0.652(9) 1 calc PR A 1
H114 H 0.2205 0.1779 0.5258 0.089 Uiso 0.652(9) 1 calc PR A 1
H115 H 0.1242 0.1276 0.5311 0.089 Uiso 0.348(9) 1 calc PR A 2
H116 H 0.2217 0.1667 0.5257 0.089 Uiso 0.348(9) 1 calc PR A 2
C64 C 0.1325(7) 0.1273(4) 0.5829(4) 0.065(3) Uani 0.652(9) 1 d PD A 1
H117 H 0.0644 0.1139 0.5831 0.078 Uiso 0.652(9) 1 calc PR A 1
H118 H 0.1737 0.0907 0.5807 0.078 Uiso 0.652(9) 1 calc PR A 1
C65 C 0.1551(5) 0.1612(5) 0.6371(4) 0.053(2) Uani 0.652(9) 1 d PD A 1
H119 H 0.1145 0.1981 0.6387 0.063 Uiso 0.652(9) 1 calc PR A 1
H120 H 0.1377 0.1352 0.6694 0.063 Uiso 0.652(9) 1 calc PR A 1
C66 C 0.2594(6) 0.1794(5) 0.6428(4) 0.059(3) Uani 0.652(9) 1 d PD A 1
H121 H 0.2718 0.1944 0.6810 0.088 Uiso 0.652(9) 1 calc PR A 1
H122 H 0.2738 0.2114 0.6156 0.088 Uiso 0.652(9) 1 calc PR A 1
H123 H 0.3005 0.1441 0.6356 0.088 Uiso 0.652(9) 1 calc PR A 1
C67 C 0.1078(12) 0.2027(7) 0.4778(4) 0.068(6) Uani 0.348(9) 1 d PD A 2
H124 H 0.0367 0.2000 0.4797 0.082 Uiso 0.348(9) 1 calc PR A 2
H125 H 0.1255 0.2461 0.4807 0.082 Uiso 0.348(9) 1 calc PR A 2
C68 C 0.1224(15) 0.2058(10) 0.5783(6) 0.079(7) Uani 0.348(9) 1 d PD A 2
H126 H 0.0561 0.1971 0.5910 0.095 Uiso 0.348(9) 1 calc PR A 2
H127 H 0.1314 0.2499 0.5727 0.095 Uiso 0.348(9) 1 calc PR A 2
C69 C 0.200(3) 0.1776(15) 0.6162(14) 0.50(9) Uani 0.348(9) 1 d PD A 2
H128 H 0.2622 0.1751 0.5965 0.599 Uiso 0.348(9) 1 calc PR A 2
H129 H 0.2085 0.2017 0.6510 0.599 Uiso 0.348(9) 1 calc PR A 2
C70 C 0.162(2) 0.1146(18) 0.6295(15) 0.160(18) Uani 0.348(9) 1 d PD A 2
H130 H 0.1922 0.0997 0.6642 0.240 Uiso 0.348(9) 1 calc PR A 2
H131 H 0.1766 0.0870 0.5984 0.240 Uiso 0.348(9) 1 calc PR A 2
H132 H 0.0917 0.1164 0.6345 0.240 Uiso 0.348(9) 1 calc PR A 2

loop_
_atom_site_aniso_label
_atom_site_aniso_U_11
_atom_site_aniso_U_22
_atom_site_aniso_U_33
_atom_site_aniso_U_23
_atom_site_aniso_U_13
_atom_site_aniso_U_12
Sn1 0.01355(12) 0.01275(12) 0.01541(13) 0.00181(8) 0.00033(9) 0.00147(8)
Te1 0.04388(17) 0.01903(14) 0.02916(15) 0.00873(10) 0.00955(12) 0.00888(10)
C1 0.0118(14) 0.0104(14) 0.0161(16) 0.0004(12) -0.0003(12) -0.0002(12)
C2 0.0099(14) 0.0138(15) 0.0130(15) -0.0011(12) -0.0002(12) -0.0020(12)
C3 0.0123(15) 0.0158(15) 0.0129(15) 0.0047(12) -0.0019(12) -0.0002(12)
C4 0.0070(14) 0.0140(15) 0.0187(16) -0.0007(12) -0.0016(12) -0.0021(12)
C5 0.0143(15) 0.0173(16) 0.0111(15) -0.0001(12) 0.0012(12) -0.0022(12)
C6 0.0130(15) 0.0188(16) 0.0143(16) 0.0008(13) -0.0017(12) -0.0022(12)
C7 0.0141(15) 0.0131(15) 0.0126(15) 0.0008(12) -0.0003(12) 0.0018(12)
C8 0.0155(15) 0.0138(15) 0.0148(16) -0.0021(12) -0.0006(12) 0.0018(12)
C9 0.0213(17) 0.0137(15) 0.0114(15) 0.0023(12) -0.0002(13) -0.0001(13)
C10 0.0153(16) 0.0137(15) 0.0146(16) 0.0020(12) 0.0010(12) 0.0042(12)
C11 0.0139(15) 0.0143(15) 0.0198(17) 0.0036(13) -0.0023(13) 0.0019(12)
C12 0.0164(16) 0.0205(17) 0.0241(18) 0.0058(14) 0.0003(14) -0.0010(13)
C13 0.0229(18) 0.0239(18) 0.0187(17) 0.0030(14) 0.0066(14) 0.0039(15)
C14 0.0244(18) 0.0194(17) 0.0165(17) 0.0000(13) -0.0010(14) 0.0045(14)
C15 0.0175(16) 0.0131(15) 0.0178(16) 0.0022(12) -0.0023(13) 0.0047(13)
Si1 0.0146(4) 0.0190(5) 0.0145(4) -0.0003(3) -0.0010(3) -0.0007(3)
Si2 0.0153(4) 0.0161(4) 0.0133(4) 0.0018(3) 0.0010(3) 0.0002(3)
Si3 0.0167(4) 0.0245(5) 0.0170(5) 0.0005(4) 0.0027(4) 0.0040(4)
Si4 0.0161(4) 0.0162(4) 0.0225(5) -0.0044(4) -0.0015(4) 0.0003(3)
Si5 0.0173(5) 0.0174(4) 0.0191(5) 0.0016(4) -0.0003(4) 0.0043(4)
Si6 0.0248(5) 0.0218(5) 0.0192(5) 0.0054(4) -0.0084(4) -0.0013(4)
Si7 0.0220(5) 0.0210(5) 0.0160(5) 0.0036(4) 0.0028(4) -0.0031(4)
C16 0.0218(18) 0.0234(18) 0.0268(19) 0.0001(15) 0.0032(15) -0.0063(14)
C17 0.0253(19) 0.0259(19) 0.0191(18) -0.0035(14) -0.0047(14) -0.0003(15)
C18 0.0157(17) 0.0287(19) 0.0262(19) -0.0005(15) -0.0022(14) 0.0016(14)
C19 0.0247(18) 0.0218(17) 0.0201(18) -0.0003(14) 0.0064(14) 0.0003(14)
C20 0.0196(17) 0.0202(17) 0.0236(18) -0.0015(14) 0.0049(14) -0.0022(14)
C21 0.0247(18) 0.0257(18) 0.0202(18) 0.0075(14) 0.0002(14) -0.0022(15)
C22 0.0186(18) 0.032(2) 0.035(2) 0.0081(17) 0.0054(15) -0.0001(15)
C23 0.032(2) 0.032(2) 0.0167(18) 0.0000(15) 0.0044(15) 0.0090(16)
C24 0.0266(19) 0.035(2) 0.0245(19) 0.0003(16) 0.0059(15) 0.0116(16)
C25 0.0186(17) 0.0253(18) 0.0236(18) -0.0053(14) -0.0030(14) -0.0010(14)
C26 0.0210(18) 0.0249(19) 0.037(2) 0.0012(16) 0.0016(16) -0.0031(15)
C27 0.029(2) 0.026(2) 0.042(2) -0.0155(17) -0.0058(17) 0.0001(16)
C28 0.0279(19) 0.0212(18) 0.033(2) -0.0001(15) 0.0000(16) 0.0077(15)
C29 0.030(2) 0.0202(17) 0.0213(18) 0.0069(14) 0.0021(15) 0.0077(15)
C30 0.0203(18) 0.033(2) 0.027(2) 0.0025(16) -0.0054(15) 0.0041(15)
C31 0.024(2) 0.041(2) 0.043(2) 0.0001(19) -0.0069(18) -0.0070(17)
C32 0.040(2) 0.034(2) 0.0212(19) -0.0008(16) -0.0117(17) -0.0005(18)
C33 0.053(3) 0.030(2) 0.031(2) 0.0093(17) -0.022(2) -0.0015(19)
C34 0.047(3) 0.026(2) 0.033(2) 0.0076(17) 0.0128(19) -0.0077(18)
C35 0.031(2) 0.035(2) 0.028(2) 0.0022(17) 0.0093(17) 0.0015(17)
C36 0.030(2) 0.050(3) 0.026(2) 0.0074(18) -0.0032(17) -0.0110(19)
C37 0.0146(16) 0.0142(15) 0.0212(17) 0.0037(13) 0.0038(13) -0.0021(13)
C38 0.0134(15) 0.0157(16) 0.0232(18) 0.0038(13) 0.0024(13) 0.0000(13)
C39 0.0145(16) 0.0178(16) 0.0239(18) 0.0007(13) -0.0014(13) -0.0045(13)
C40 0.0191(17) 0.0136(16) 0.0241(18) 0.0010(13) 0.0037(14) -0.0025(13)
C41 0.0172(17) 0.0164(16) 0.0280(19) 0.0015(14) 0.0050(14) 0.0041(13)
C42 0.0140(16) 0.0189(16) 0.0224(18) 0.0048(13) -0.0005(13) 0.0005(13)
C43 0.0233(17) 0.0172(16) 0.0135(16) -0.0040(13) -0.0004(13) -0.0001(14)
C44 0.0242(18) 0.0187(17) 0.0165(17) -0.0015(13) 0.0004(14) 0.0028(14)
C45 0.031(2) 0.0164(17) 0.0240(18) -0.0003(14) 0.0032(15) 0.0015(14)
C46 0.0277(19) 0.0202(18) 0.0254(19) -0.0050(14) 0.0056(15) -0.0052(15)
C47 0.0196(18) 0.0261(19) 0.031(2) -0.0070(15) 0.0024(15) -0.0008(15)
C48 0.0210(17) 0.0157(16) 0.0233(18) -0.0024(13) -0.0003(14) 0.0034(13)
C49 0.0163(17) 0.0168(16) 0.030(2) -0.0019(14) -0.0008(14) 0.0028(13)
C50 0.030(2) 0.0226(19) 0.044(2) 0.0050(17) -0.0054(18) 0.0076(16)
C51 0.0158(18) 0.028(2) 0.046(2) -0.0014(17) 0.0055(16) 0.0035(15)
C52 0.0222(18) 0.0172(17) 0.036(2) -0.0053(15) 0.0009(15) -0.0002(14)
C53 0.034(2) 0.028(2) 0.073(3) -0.025(2) 0.011(2) -0.0108(18)
C54 0.041(2) 0.034(2) 0.036(2) -0.0099(18) -0.0063(19) -0.0016(19)
C55 0.0240(18) 0.0163(17) 0.031(2) 0.0003(15) -0.0004(15) 0.0027(14)
C56 0.036(2) 0.032(2) 0.041(2) 0.0061(18) -0.0078(19) 0.0099(18)
C57 0.028(2) 0.027(2) 0.042(2) -0.0051(17) 0.0031(17) 0.0080(16)
C58 0.030(2) 0.026(2) 0.040(2) -0.0062(17) 0.0091(17) -0.0050(16)
C59 0.038(2) 0.047(3) 0.042(3) 0.000(2) 0.010(2) -0.012(2)
C60 0.076(4) 0.073(4) 0.039(3) -0.009(3) 0.004(3) -0.050(3)
C61 0.106(6) 0.068(4) 0.073(4) 0.006(3) 0.007(4) 0.010(4)
C62 0.070(7) 0.104(9) 0.098(9) -0.035(7) 0.012(6) -0.031(6)
C63 0.065(4) 0.066(4) 0.091(5) -0.005(3) -0.011(3) 0.008(3)
C64 0.058(5) 0.058(6) 0.080(7) -0.007(5) 0.021(5) -0.005(4)
C65 0.043(5) 0.067(6) 0.049(5) -0.009(4) 0.019(4) -0.001(4)
C66 0.047(5) 0.089(8) 0.041(5) 0.008(4) 0.005(4) 0.006(4)
C67 0.077(12) 0.057(10) 0.070(11) -0.014(8) -0.041(9) 0.029(9)
C68 0.070(12) 0.111(18) 0.056(11) 0.010(11) 0.019(9) 0.034(11)
C69 0.51(12) 0.15(5) 0.85(19) -0.24(8) 0.59(14) -0.10(6)
C70 0.13(3) 0.22(4) 0.12(3) 0.07(3) 0.07(2) 0.11(3)

loop_
_atom_type_symbol
_atom_type_description
_atom_type_scat_dispersion_real
_atom_type_scat_dispersion_imag
_atom_type_scat_source
C C 0.0033 0.0016 'International Tables Vol C Tables 4.2.6.8 and 6.1.1.4'
H H 0.0000 0.0000 'International Tables Vol C Tables 4.2.6.8 and 6.1.1.4'
Si Si 0.0817 0.0704 'International Tables Vol C Tables 4.2.6.8 and 6.1.1.4'
Sn Sn -0.6537 1.4246 'International Tables Vol C Tables 4.2.6.8 and 6.1.1.4'
Te Te -0.5308 1.6751 'International Tables Vol C Tables 4.2.6.8 and 6.1.1.4'

loop_
_geom_angle_atom_site_label_1
_geom_angle_atom_site_label_2
_geom_angle_atom_site_label_3
_geom_angle
C1 Sn1 C10 120.18(11)
C1 Sn1 Te1 127.09(8)
C10 Sn1 Te1 112.40(8)
C2 C1 C6 118.5(3)
C2 C1 Sn1 121.8(2)
C6 C1 Sn1 119.4(2)
C3 C2 C1 119.3(3)
C3 C2 C7 118.6(3)
C1 C2 C7 121.9(3)
C4 C3 C2 123.4(3)
C4 C3 H1 118.3
C2 C3 H1 118.3
C3 C4 C5 115.4(3)
C3 C4 C8 123.2(3)
C5 C4 C8 121.3(3)
C6 C5 C4 123.7(3)
C6 C5 H2 118.2
C4 C5 H2 118.2
C5 C6 C1 118.8(3)
C5 C6 C9 119.1(3)
C1 C6 C9 122.0(3)
C2 C7 Si1 107.8(2)
C2 C7 Si2 121.7(2)
Si1 C7 Si2 113.20(15)
C2 C7 H3 104.1
Si1 C7 H3 104.1
Si2 C7 H3 104.1
C4 C8 Si5 115.8(2)
C4 C8 Si3 110.6(2)
Si5 C8 Si3 105.92(15)
C4 C8 Si4 106.1(2)
Si5 C8 Si4 108.41(16)
Si3 C8 Si4 109.98(16)
C6 C9 Si6 117.2(2)
C6 C9 Si7 114.0(2)
Si6 C9 Si7 115.36(17)
C6 C9 H4 102.4
Si6 C9 H4 102.4
Si7 C9 H4 102.4
C15 C10 C11 119.4(3)
C15 C10 Sn1 117.1(2)
C11 C10 Sn1 123.1(2)
C12 C11 C10 118.9(3)
C12 C11 C37 116.9(3)
C10 C11 C37 124.2(3)
C13 C12 C11 121.3(3)
C13 C12 H5 119.4
C11 C12 H5 119.4
C14 C13 C12 119.5(3)
C14 C13 H6 120.3
C12 C13 H6 120.3
C13 C14 C15 120.8(3)
C13 C14 H7 119.6
C15 C14 H7 119.6
C14 C15 C10 119.9(3)
C14 C15 C43 119.3(3)
C10 C15 C43 120.7(3)
C16 Si1 C18 106.78(17)
C16 Si1 C17 108.11(17)
C18 Si1 C17 108.99(16)
C16 Si1 C7 109.57(15)
C18 Si1 C7 111.67(15)
C17 Si1 C7 111.54(15)
C20 Si2 C19 112.54(16)
C20 Si2 C21 104.24(16)
C19 Si2 C21 106.33(17)
C20 Si2 C7 112.13(15)
C19 Si2 C7 105.33(15)
C21 Si2 C7 116.33(15)
C24 Si3 C22 106.42(18)
C24 Si3 C23 101.69(17)
C22 Si3 C23 106.94(18)
C24 Si3 C8 114.87(16)
C22 Si3 C8 110.04(16)
C23 Si3 C8 116.06(16)
C25 Si4 C27 105.42(17)
C25 Si4 C26 107.23(17)
C27 Si4 C26 105.67(19)
C25 Si4 C8 111.61(15)
C27 Si4 C8 113.96(16)
C26 Si4 C8 112.41(16)
C30 Si5 C28 108.18(17)
C30 Si5 C29 103.40(17)
C28 Si5 C29 100.34(17)
C30 Si5 C8 111.76(16)
C28 Si5 C8 112.97(16)
C29 Si5 C8 119.03(15)
C31 Si6 C33 108.1(2)
C31 Si6 C32 108.8(2)
C33 Si6 C32 107.20(19)
C31 Si6 C9 108.76(17)
C33 Si6 C9 108.87(17)
C32 Si6 C9 114.92(16)
C36 Si7 C34 105.5(2)
C36 Si7 C35 109.0(2)
C34 Si7 C35 107.84(19)
C36 Si7 C9 111.25(16)
C34 Si7 C9 108.77(17)
C35 Si7 C9 114.03(17)
Si1 C16 H8 109.5
Si1 C16 H9 109.5
H8 C16 H9 109.5
Si1 C16 H10 109.5
H8 C16 H10 109.5
H9 C16 H10 109.5
Si1 C17 H11 109.5
Si1 C17 H12 109.5
H11 C17 H12 109.5
Si1 C17 H13 109.5
H11 C17 H13 109.5
H12 C17 H13 109.5
Si1 C18 H14 109.5
Si1 C18 H15 109.5
H14 C18 H15 109.5
Si1 C18 H16 109.5
H14 C18 H16 109.5
H15 C18 H16 109.5
Si2 C19 H17 109.5
Si2 C19 H18 109.5
H17 C19 H18 109.5
Si2 C19 H19 109.5
H17 C19 H19 109.5
H18 C19 H19 109.5
Si2 C20 H20 109.5
Si2 C20 H21 109.5
H20 C20 H21 109.5
Si2 C20 H22 109.5
H20 C20 H22 109.5
H21 C20 H22 109.5
Si2 C21 H23 109.5
Si2 C21 H24 109.5
H23 C21 H24 109.5
Si2 C21 H25 109.5
H23 C21 H25 109.5
H24 C21 H25 109.5
Si3 C22 H26 109.5
Si3 C22 H27 109.5
H26 C22 H27 109.5
Si3 C22 H28 109.5
H26 C22 H28 109.5
H27 C22 H28 109.5
Si3 C23 H29 109.5
Si3 C23 H30 109.5
H29 C23 H30 109.5
Si3 C23 H31 109.5
H29 C23 H31 109.5
H30 C23 H31 109.5
Si3 C24 H32 109.5
Si3 C24 H33 109.5
H32 C24 H33 109.5
Si3 C24 H34 109.5
H32 C24 H34 109.5
H33 C24 H34 109.5
Si4 C25 H35 109.5
Si4 C25 H36 109.5
H35 C25 H36 109.5
Si4 C25 H37 109.5
H35 C25 H37 109.5
H36 C25 H37 109.5
Si4 C26 H38 109.5
Si4 C26 H39 109.5
H38 C26 H39 109.5
Si4 C26 H40 109.5
H38 C26 H40 109.5
H39 C26 H40 109.5
Si4 C27 H41 109.5
Si4 C27 H42 109.5
H41 C27 H42 109.5
Si4 C27 H43 109.5
H41 C27 H43 109.5
H42 C27 H43 109.5
Si5 C28 H44 109.5
Si5 C28 H45 109.5
H44 C28 H45 109.5
Si5 C28 H46 109.5
H44 C28 H46 109.5
H45 C28 H46 109.5
Si5 C29 H47 109.5
Si5 C29 H48 109.5
H47 C29 H48 109.5
Si5 C29 H49 109.5
H47 C29 H49 109.5
H48 C29 H49 109.5
Si5 C30 H50 109.5
Si5 C30 H51 109.5
H50 C30 H51 109.5
Si5 C30 H52 109.5
H50 C30 H52 109.5
H51 C30 H52 109.5
Si6 C31 H53 109.5
Si6 C31 H54 109.5
H53 C31 H54 109.5
Si6 C31 H55 109.5
H53 C31 H55 109.5
H54 C31 H55 109.5
Si6 C32 H56 109.5
Si6 C32 H57 109.5
H56 C32 H57 109.5
Si6 C32 H58 109.5
H56 C32 H58 109.5
H57 C32 H58 109.5
Si6 C33 H59 109.5
Si6 C33 H60 109.5
H59 C33 H60 109.5
Si6 C33 H61 109.5
H59 C33 H61 109.5
H60 C33 H61 109.5
Si7 C34 H62 109.5
Si7 C34 H63 109.5
H62 C34 H63 109.5
Si7 C34 H64 109.5
H62 C34 H64 109.5
H63 C34 H64 109.5
Si7 C35 H65 109.5
Si7 C35 H66 109.5
H65 C35 H66 109.5
Si7 C35 H67 109.5
H65 C35 H67 109.5
H66 C35 H67 109.5
Si7 C36 H68 109.5
Si7 C36 H69 109.5
H68 C36 H69 109.5
Si7 C36 H70 109.5
H68 C36 H70 109.5
H69 C36 H70 109.5
C42 C37 C38 118.8(3)
C42 C37 C11 118.9(3)
C38 C37 C11 122.1(3)
C39 C38 C37 118.3(3)
C39 C38 C49 118.6(3)
C37 C38 C49 123.1(3)
C38 C39 C40 123.4(3)
C38 C39 H71 118.3
C40 C39 H71 118.3
C39 C40 C41 117.2(3)
C39 C40 C52 121.2(3)
C41 C40 C52 121.6(3)
C42 C41 C40 120.8(3)
C42 C41 H72 119.6
C40 C41 H72 119.6
C41 C42 C37 121.4(3)
C41 C42 H73 119.3
C37 C42 H73 119.3
C48 C43 C44 118.8(3)
C48 C43 C15 119.0(3)
C44 C43 C15 122.1(3)
C45 C44 C43 117.9(3)
C45 C44 C55 119.5(3)
C43 C44 C55 122.6(3)
C46 C45 C44 123.5(3)
C46 C45 H74 118.2
C44 C45 H74 118.2
C45 C46 C47 118.0(3)
C45 C46 C58 120.6(3)
C47 C46 C58 121.5(3)
C48 C47 C46 119.8(3)
C48 C47 H75 120.1
C46 C47 H75 120.1
C47 C48 C43 121.9(3)
C47 C48 H76 119.0
C43 C48 H76 119.0
C38 C49 C50 111.0(3)
C38 C49 C51 111.3(3)
C50 C49 C51 110.0(3)
C38 C49 H77 108.1
C50 C49 H77 108.1
C51 C49 H77 108.1
C49 C50 H78 109.5
C49 C50 H79 109.5
H78 C50 H79 109.5
C49 C50 H80 109.5
H78 C50 H80 109.5
H79 C50 H80 109.5
C49 C51 H81 109.5
C49 C51 H82 109.5
H81 C51 H82 109.5
C49 C51 H83 109.5
H81 C51 H83 109.5
H82 C51 H83 109.5
C40 C52 C53 111.9(3)
C40 C52 C54 111.6(3)
C53 C52 C54 110.3(3)
C40 C52 H84 107.6
C53 C52 H84 107.6
C54 C52 H84 107.6
C52 C53 H85 109.5
C52 C53 H86 109.5
H85 C53 H86 109.5
C52 C53 H87 109.5
H85 C53 H87 109.5
H86 C53 H87 109.5
C52 C54 H88 109.5
C52 C54 H89 109.5
H88 C54 H89 109.5
C52 C54 H90 109.5
H88 C54 H90 109.5
H89 C54 H90 109.5
C44 C55 C56 113.1(3)
C44 C55 C57 109.9(3)
C56 C55 C57 110.4(3)
C44 C55 H91 107.7
C56 C55 H91 107.7
C57 C55 H91 107.7
C55 C56 H92 109.5
C55 C56 H93 109.5
H92 C56 H93 109.5
C55 C56 H94 109.5
H92 C56 H94 109.5
H93 C56 H94 109.5
C55 C57 H95 109.5
C55 C57 H96 109.5
H95 C57 H96 109.5
C55 C57 H97 109.5
H95 C57 H97 109.5
H96 C57 H97 109.5
C60 C58 C59 111.8(4)
C60 C58 C46 111.4(4)
C59 C58 C46 111.7(3)
C60 C58 H98 107.2
C59 C58 H98 107.2
C46 C58 H98 107.2
C58 C59 H99 109.5
C58 C59 H100 109.5
H99 C59 H100 109.5
C58 C59 H101 109.5
H99 C59 H101 109.5
H100 C59 H101 109.5
C58 C60 H102 109.5
C58 C60 H103 109.5
H102 C60 H103 109.5
C58 C60 H104 109.5
H102 C60 H104 109.5
H103 C60 H104 109.5
C67 C61 C62 54.0(7)
C67 C61 H105 142.5
C62 C61 H105 109.5
C67 C61 H106 107.9
C62 C61 H106 109.5
H105 C61 H106 109.5
C67 C61 H107 59.1
C62 C61 H107 109.5
H105 C61 H107 109.5
H106 C61 H107 109.5
C67 C61 H108 109.5
C62 C61 H108 144.4
H105 C61 H108 62.4
H106 C61 H108 105.7
H107 C61 H108 51.7
C67 C61 H109 109.5
C62 C61 H109 59.9
H105 C61 H109 50.9
H106 C61 H109 114.7
H107 C61 H109 135.6
H108 C61 H109 109.5
C67 C61 H110 109.5
C62 C61 H110 106.0
H105 C61 H110 107.5
H106 C61 H110 5.4
H107 C61 H110 114.8
H108 C61 H110 109.5
H109 C61 H110 109.5
C63 C62 C61 113.8(7)
C63 C62 H111 108.8
C61 C62 H111 108.8
C63 C62 H112 108.8
C61 C62 H112 108.8
H111 C62 H112 107.7
C62 C63 C68 145.6(10)
C62 C63 C67 53.8(7)
C68 C63 C67 105.2(9)
C62 C63 C64 113.5(6)
C68 C63 C64 68.2(10)
C67 C63 C64 147.9(9)
C62 C63 H113 108.9
C68 C63 H113 45.6
C67 C63 H113 59.7
C64 C63 H113 108.9
C62 C63 H114 108.9
C68 C63 H114 102.2
C67 C63 H114 103.2
C64 C63 H114 108.9
H113 C63 H114 107.7
C62 C63 H115 63.5
C68 C63 H115 110.7
C67 C63 H115 110.7
C64 C63 H115 50.1
H113 C63 H115 128.5
H114 C63 H115 123.2
C62 C63 H116 102.8
C68 C63 H116 110.7
C67 C63 H116 110.7
C64 C63 H116 100.7
H113 C63 H116 122.0
H114 C63 H116 14.4
H115 C63 H116 108.8
C65 C64 C63 111.4(7)
C65 C64 H117 109.3
C63 C64 H117 109.3
C65 C64 H118 109.3
C63 C64 H118 109.3
H117 C64 H118 108.0
C66 C65 C64 113.4(7)
C66 C65 H119 108.9
C64 C65 H119 108.9
C66 C65 H120 108.9
C64 C65 H120 108.9
H119 C65 H120 107.7
C65 C66 H121 109.5
C65 C66 H122 109.5
H121 C66 H122 109.5
C65 C66 H123 109.5
H121 C66 H123 109.5
H122 C66 H123 109.5
C61 C67 C63 115.0(8)
C61 C67 H124 108.5
C63 C67 H124 108.5
C61 C67 H125 108.5
C63 C67 H125 108.5
H124 C67 H125 107.5
C63 C68 C69 93.5(16)
C63 C68 H126 113.0
C69 C68 H126 113.0
C63 C68 H127 113.0
C69 C68 H127 113.0
H126 C68 H127 110.4
C70 C69 C68 105(2)
C70 C69 H128 110.8
C68 C69 H128 110.8
C70 C69 H129 110.8
C68 C69 H129 110.8
H128 C69 H129 108.9
C69 C70 H130 109.5
C69 C70 H131 109.5
H130 C70 H131 109.5
C69 C70 H132 109.5
H130 C70 H132 109.5
H131 C70 H132 109.5

loop_
_geom_bond_atom_site_label_1
_geom_bond_atom_site_label_2
_geom_bond_distance
Sn1 C1 2.181(3)
Sn1 C10 2.185(3)
Sn1 Te1 2.5705(6)
C1 C2 1.419(4)
C1 C6 1.427(4)
C2 C3 1.405(4)
C2 C7 1.526(4)
C3 C4 1.400(4)
C3 H1 0.9500
C4 C5 1.413(4)
C4 C8 1.555(4)
C5 C6 1.398(5)
C5 H2 0.9500
C6 C9 1.526(4)
C7 Si1 1.910(3)
C7 Si2 1.922(3)
C7 H3 1.0000
C8 Si5 1.930(3)
C8 Si3 1.933(3)
C8 Si4 1.939(3)
C9 Si6 1.899(3)
C9 Si7 1.906(3)
C9 H4 1.0000
C10 C15 1.410(5)
C10 C11 1.411(5)
C11 C12 1.401(5)
C11 C37 1.497(5)
C12 C13 1.388(5)
C12 H5 0.9500
C13 C14 1.388(5)
C13 H6 0.9500
C14 C15 1.391(5)
C14 H7 0.9500
C15 C43 1.495(5)
Si1 C16 1.866(4)
Si1 C18 1.870(4)
Si1 C17 1.876(4)
Si2 C20 1.866(3)
Si2 C19 1.870(3)
Si2 C21 1.873(4)
Si3 C24 1.876(4)
Si3 C22 1.876(4)
Si3 C23 1.885(4)
Si4 C25 1.867(4)
Si4 C27 1.874(4)
Si4 C26 1.880(4)
Si5 C30 1.870(4)
Si5 C28 1.884(4)
Si5 C29 1.886(4)
Si6 C31 1.873(4)
Si6 C33 1.875(4)
Si6 C32 1.875(4)
Si7 C36 1.869(4)
Si7 C34 1.870(4)
Si7 C35 1.877(4)
C16 H8 0.9800
C16 H9 0.9800
C16 H10 0.9800
C17 H11 0.9800
C17 H12 0.9800
C17 H13 0.9800
C18 H14 0.9800
C18 H15 0.9800
C18 H16 0.9800
C19 H17 0.9800
C19 H18 0.9800
C19 H19 0.9800
C20 H20 0.9800
C20 H21 0.9800
C20 H22 0.9800
C21 H23 0.9800
C21 H24 0.9800
C21 H25 0.9800
C22 H26 0.9800
C22 H27 0.9800
C22 H28 0.9800
C23 H29 0.9800
C23 H30 0.9800
C23 H31 0.9800
C24 H32 0.9800
C24 H33 0.9800
C24 H34 0.9800
C25 H35 0.9800
C25 H36 0.9800
C25 H37 0.9800
C26 H38 0.9800
C26 H39 0.9800
C26 H40 0.9800
C27 H41 0.9800
C27 H42 0.9800
C27 H43 0.9800
C28 H44 0.9800
C28 H45 0.9800
C28 H46 0.9800
C29 H47 0.9800
C29 H48 0.9800
C29 H49 0.9800
C30 H50 0.9800
C30 H51 0.9800
C30 H52 0.9800
C31 H53 0.9800
C31 H54 0.9800
C31 H55 0.9800
C32 H56 0.9800
C32 H57 0.9800
C32 H58 0.9800
C33 H59 0.9800
C33 H60 0.9800
C33 H61 0.9800
C34 H62 0.9800
C34 H63 0.9800
C34 H64 0.9800
C35 H65 0.9800
C35 H66 0.9800
C35 H67 0.9800
C36 H68 0.9800
C36 H69 0.9800
C36 H70 0.9800
C37 C42 1.395(5)
C37 C38 1.407(5)
C38 C39 1.390(5)
C38 C49 1.528(4)
C39 C40 1.392(5)
C39 H71 0.9500
C40 C41 1.394(5)
C40 C52 1.514(5)
C41 C42 1.385(5)
C41 H72 0.9500
C42 H73 0.9500
C43 C48 1.398(5)
C43 C44 1.408(5)
C44 C45 1.390(5)
C44 C55 1.525(5)
C45 C46 1.388(5)
C45 H74 0.9500
C46 C47 1.393(5)
C46 C58 1.521(5)
C47 C48 1.387(5)
C47 H75 0.9500
C48 H76 0.9500
C49 C50 1.528(5)
C49 C51 1.533(5)
C49 H77 1.0000
C50 H78 0.9800
C50 H79 0.9800
C50 H80 0.9800
C51 H81 0.9800
C51 H82 0.9800
C51 H83 0.9800
C52 C53 1.525(5)
C52 C54 1.526(6)
C52 H84 1.0000
C53 H85 0.9800
C53 H86 0.9800
C53 H87 0.9800
C54 H88 0.9800
C54 H89 0.9800
C54 H90 0.9800
C55 C56 1.526(5)
C55 C57 1.529(5)
C55 H91 1.0000
C56 H92 0.9800
C56 H93 0.9800
C56 H94 0.9800
C57 H95 0.9800
C57 H96 0.9800
C57 H97 0.9800
C58 C60 1.500(6)
C58 C59 1.518(6)
C58 H98 1.0000
C59 H99 0.9800
C59 H100 0.9800
C59 H101 0.9800
C60 H102 0.9800
C60 H103 0.9800
C60 H104 0.9800
C61 C67 1.448(9)
C61 C62 1.531(8)
C61 H105 0.9800
C61 H106 0.9800
C61 H107 0.9800
C61 H108 0.9800
C61 H109 0.9800
C61 H110 0.9800
C62 C63 1.466(8)
C62 H111 0.9900
C62 H112 0.9900
C63 C68 1.488(9)
C63 C67 1.529(9)
C63 C64 1.611(12)
C63 H113 0.9900
C63 H114 0.9900
C63 H115 0.9900
C63 H116 0.9900
C64 C65 1.521(8)
C64 H117 0.9900
C64 H118 0.9900
C65 C66 1.507(8)
C65 H119 0.9900
C65 H120 0.9900
C66 H121 0.9800
C66 H122 0.9800
C66 H123 0.9800
C67 H124 0.9900
C67 H125 0.9900
C68 C69 1.527(10)
C68 H126 0.9900
C68 H127 0.9900
C69 C70 1.521(10)
C69 H128 0.9900
C69 H129 0.9900
C70 H130 0.9800
C70 H131 0.9800
C70 H132 0.9800

loop_
_geom_torsion_atom_site_label_1
_geom_torsion_atom_site_label_2
_geom_torsion_atom_site_label_3
_geom_torsion_atom_site_label_4
_geom_torsion
C10 Sn1 C1 C2 -31.5(3)
Te1 Sn1 C1 C2 155.6(2)
C10 Sn1 C1 C6 141.9(2)
Te1 Sn1 C1 C6 -31.0(3)
C6 C1 C2 C3 -8.8(4)
Sn1 C1 C2 C3 164.6(2)
C6 C1 C2 C7 165.5(3)
Sn1 C1 C2 C7 -21.1(4)
C1 C2 C3 C4 0.9(5)
C7 C2 C3 C4 -173.6(3)
C2 C3 C4 C5 5.7(4)
C2 C3 C4 C8 -173.4(3)
C3 C4 C5 C6 -4.6(4)
C8 C4 C5 C6 174.6(3)
C4 C5 C6 C1 -3.1(5)
C4 C5 C6 C9 174.0(3)
C2 C1 C6 C5 9.8(4)
Sn1 C1 C6 C5 -163.7(2)
C2 C1 C6 C9 -167.2(3)
Sn1 C1 C6 C9 19.3(4)
C3 C2 C7 Si1 81.1(3)
C1 C2 C7 Si1 -93.2(3)
C3 C2 C7 Si2 -52.1(4)
C1 C2 C7 Si2 133.6(3)
C3 C4 C8 Si5 -20.9(4)
C5 C4 C8 Si5 160.0(2)
C3 C4 C8 Si3 -141.4(3)
C5 C4 C8 Si3 39.5(3)
C3 C4 C8 Si4 99.4(3)
C5 C4 C8 Si4 -79.7(3)
C5 C6 C9 Si6 74.8(3)
C1 C6 C9 Si6 -108.2(3)
C5 C6 C9 Si7 -64.4(3)
C1 C6 C9 Si7 112.6(3)
C1 Sn1 C10 C15 124.0(2)
Te1 Sn1 C10 C15 -62.2(2)
C1 Sn1 C10 C11 -63.2(3)
Te1 Sn1 C10 C11 110.7(2)
C15 C10 C11 C12 -5.3(4)
Sn1 C10 C11 C12 -178.0(2)
C15 C10 C11 C37 174.4(3)
Sn1 C10 C11 C37 1.7(4)
C10 C11 C12 C13 1.6(5)
C37 C11 C12 C13 -178.1(3)
C11 C12 C13 C14 2.4(5)
C12 C13 C14 C15 -2.8(5)
C13 C14 C15 C10 -1.0(5)
C13 C14 C15 C43 176.0(3)
C11 C10 C15 C14 5.1(5)
Sn1 C10 C15 C14 178.2(2)
C11 C10 C15 C43 -171.9(3)
Sn1 C10 C15 C43 1.2(4)
C2 C7 Si1 C16 49.6(2)
Si2 C7 Si1 C16 -172.77(17)
C2 C7 Si1 C18 -68.5(2)
Si2 C7 Si1 C18 69.1(2)
C2 C7 Si1 C17 169.3(2)
Si2 C7 Si1 C17 -53.1(2)
C2 C7 Si2 C20 -11.7(3)
Si1 C7 Si2 C20 -142.72(17)
C2 C7 Si2 C19 -134.5(2)
Si1 C7 Si2 C19 94.56(19)
C2 C7 Si2 C21 108.1(3)
Si1 C7 Si2 C21 -22.9(2)
C4 C8 Si3 C24 162.2(2)
Si5 C8 Si3 C24 35.9(2)
Si4 C8 Si3 C24 -81.0(2)
C4 C8 Si3 C22 42.1(3)
Si5 C8 Si3 C22 -84.15(19)
Si4 C8 Si3 C22 158.90(16)
C4 C8 Si3 C23 -79.5(3)
Si5 C8 Si3 C23 154.27(16)
Si4 C8 Si3 C23 37.3(2)
C4 C8 Si4 C25 42.6(3)
Si5 C8 Si4 C25 167.62(16)
Si3 C8 Si4 C25 -76.99(19)
C4 C8 Si4 C27 161.9(2)
Si5 C8 Si4 C27 -73.1(2)
Si3 C8 Si4 C27 42.3(2)
C4 C8 Si4 C26 -77.9(2)
Si5 C8 Si4 C26 47.1(2)
Si3 C8 Si4 C26 162.48(16)
C4 C8 Si5 C30 -74.0(3)
Si3 C8 Si5 C30 49.0(2)
Si4 C8 Si5 C30 166.99(16)
C4 C8 Si5 C28 163.7(2)
Si3 C8 Si5 C28 -73.3(2)
Si4 C8 Si5 C28 44.7(2)
C4 C8 Si5 C29 46.5(3)
Si3 C8 Si5 C29 169.45(16)
Si4 C8 Si5 C29 -72.6(2)
C6 C9 Si6 C31 50.4(3)
Si7 C9 Si6 C31 -171.02(19)
C6 C9 Si6 C33 168.0(3)
Si7 C9 Si6 C33 -53.4(2)
C6 C9 Si6 C32 -71.8(3)
Si7 C9 Si6 C32 66.8(2)
C6 C9 Si7 C36 -29.9(3)
Si6 C9 Si7 C36 -169.8(2)
C6 C9 Si7 C34 -145.7(2)
Si6 C9 Si7 C34 74.4(2)
C6 C9 Si7 C35 93.9(3)
Si6 C9 Si7 C35 -46.0(2)
C12 C11 C37 C42 -116.7(3)
C10 C11 C37 C42 63.6(4)
C12 C11 C37 C38 58.0(4)
C10 C11 C37 C38 -121.7(4)
C42 C37 C38 C39 1.9(5)
C11 C37 C38 C39 -172.8(3)
C42 C37 C38 C49 -177.7(3)
C11 C37 C38 C49 7.6(5)
C37 C38 C39 C40 0.6(5)
C49 C38 C39 C40 -179.8(3)
C38 C39 C40 C41 -1.8(5)
C38 C39 C40 C52 178.6(3)
C39 C40 C41 C42 0.6(5)
C52 C40 C41 C42 -179.8(3)
C40 C41 C42 C37 1.8(5)
C38 C37 C42 C41 -3.1(5)
C11 C37 C42 C41 171.8(3)
C14 C15 C43 C48 117.8(4)
C10 C15 C43 C48 -65.2(4)
C14 C15 C43 C44 -65.1(4)
C10 C15 C43 C44 111.9(4)
C48 C43 C44 C45 3.6(5)
C15 C43 C44 C45 -173.4(3)
C48 C43 C44 C55 -176.4(3)
C15 C43 C44 C55 6.6(5)
C43 C44 C45 C46 -1.5(5)
C55 C44 C45 C46 178.5(3)
C44 C45 C46 C47 -1.9(6)
C44 C45 C46 C58 178.0(3)
C45 C46 C47 C48 3.1(5)
C58 C46 C47 C48 -176.8(3)
C46 C47 C48 C43 -1.0(5)
C44 C43 C48 C47 -2.5(5)
C15 C43 C48 C47 174.7(3)
C39 C38 C49 C50 -55.4(4)
C37 C38 C49 C50 124.1(4)
C39 C38 C49 C51 67.5(4)
C37 C38 C49 C51 -113.0(4)
C39 C40 C52 C53 -52.8(5)
C41 C40 C52 C53 127.7(4)
C39 C40 C52 C54 71.3(4)
C41 C40 C52 C54 -108.2(4)
C45 C44 C55 C56 48.6(5)
C43 C44 C55 C56 -131.5(4)
C45 C44 C55 C57 -75.3(4)
C43 C44 C55 C57 104.6(4)
C45 C46 C58 C60 113.1(5)
C47 C46 C58 C60 -67.0(5)
C45 C46 C58 C59 -121.1(4)
C47 C46 C58 C59 58.7(5)
C67 C61 C62 C63 -38.7(10)
C61 C62 C63 C68 97(2)
C61 C62 C63 C67 36.5(10)
C61 C62 C63 C64 -177.8(8)
C62 C63 C64 C65 -172.2(8)
C68 C63 C64 C65 -29.5(11)
C67 C63 C64 C65 -113.4(13)
C63 C64 C65 C66 -63.4(12)
C62 C61 C67 C63 37.3(9)
C62 C63 C67 C61 -39.4(10)
C68 C63 C67 C61 171.2(15)
C64 C63 C67 C61 -115.7(14)
C62 C63 C68 C69 152(2)
C67 C63 C68 C69 -161(2)
C64 C63 C68 C69 52.0(19)
C63 C68 C69 C70 -75(3)
